data_4072056
loop_
_publ_author_name
'Liu, Yanyan'
'Yang, Peiju'
'Yu, Jie'
'Yang, Xiao-Juan'
'Zhang, Jun D.'
'Chen, Zhongfang'
'Schaefer, Henry F.'
'Wu, Biao'

_publ_section_title
;
 Sodium and Magnesium Complexes with Dianionic \a-Diimine Ligands
;
_journal_issue 22
_journal_name_full Organometallics
_journal_page_first 5830
_journal_paper_doi 10.1021/om800554q
_journal_volume 27
_journal_year 2008
_chemical_formula_sum 'C30 H44 N2 Na2 O2'
_chemical_formula_weight 510.65
_chemical_name_systematic
; 
 ? 
;
_space_group_IT_number 14
_symmetry_cell_setting monoclinic
_symmetry_space_group_name_Hall '-P 2yn'
_symmetry_space_group_name_H-M 'P 1 21/n 1'
_atom_sites_solution_hydrogens geom
_atom_sites_solution_primary direct
_atom_sites_solution_secondary difmap
_audit_creation_method SHELXL-97
_cell_angle_alpha 90.00
_cell_angle_beta 107.828(2)
_cell_angle_gamma 90.00
_cell_formula_units_Z 4
_cell_length_a 10.4148(15)
_cell_length_b 20.699(3)
_cell_length_c 14.609(2)
_cell_measurement_temperature 293(2)
_cell_volume 2998.1(7)
_computing_cell_refinement 'Bruker SMART'
_computing_data_collection 'Bruker SMART CCD APEX II'
_computing_data_reduction 'Bruker SAINT'
_computing_structure_refinement 'SHELXL-97 (Sheldrick, 1997)'
_computing_structure_solution 'SHELXS-97 (Sheldrick, 1990)'
_diffrn_ambient_temperature 293(2)
_diffrn_measured_fraction_theta_full 0.999
_diffrn_measured_fraction_theta_max 0.954
_diffrn_measurement_device_type 'Bruker APEX II area detector'
_diffrn_measurement_method '\w scans'
_diffrn_radiation_monochromator graphite
_diffrn_radiation_source 'fine-focus sealed tube'
_diffrn_radiation_type MoK\a
_diffrn_radiation_wavelength 0.71073
_diffrn_reflns_av_R_equivalents 0.0489
_diffrn_reflns_av_sigmaI/netI 0.0753
_diffrn_reflns_limit_h_max 12
_diffrn_reflns_limit_h_min -13
_diffrn_reflns_limit_k_max 27
_diffrn_reflns_limit_k_min -20
_diffrn_reflns_limit_l_max 19
_diffrn_reflns_limit_l_min -15
_diffrn_reflns_number 18220
_diffrn_reflns_theta_full 25.00
_diffrn_reflns_theta_max 28.53
_diffrn_reflns_theta_min 1.76
_exptl_absorpt_coefficient_mu 0.095
_exptl_absorpt_correction_T_max 1.000
_exptl_absorpt_correction_T_min 0.870
_exptl_absorpt_correction_type multi-scan
_exptl_absorpt_process_details SADABS
_exptl_crystal_colour red
_exptl_crystal_density_diffrn 1.131
_exptl_crystal_density_method 'not measured'
_exptl_crystal_description block
_exptl_crystal_F_000 1104
_exptl_crystal_size_max 0.38
_exptl_crystal_size_mid 0.30
_exptl_crystal_size_min 0.27
_refine_diff_density_max 0.288
_refine_diff_density_min -0.245
_refine_diff_density_rms 0.042
_refine_ls_extinction_method none
_refine_ls_goodness_of_fit_ref 0.982
_refine_ls_hydrogen_treatment constr
_refine_ls_matrix_type full
_refine_ls_number_parameters 325
_refine_ls_number_reflns 7269
_refine_ls_number_restraints 0
_refine_ls_restrained_S_all 0.982
_refine_ls_R_factor_all 0.1785
_refine_ls_R_factor_gt 0.0678
_refine_ls_shift/su_max 0.000
_refine_ls_shift/su_mean 0.000
_refine_ls_structure_factor_coef Fsqd
_refine_ls_weighting_details 'calc w=1/[\s^2^(Fo^2^)+(0.1332P)^2^+0.0000P] where P=(Fo^2^+2Fc^2^)/3'
_refine_ls_weighting_scheme calc
_refine_ls_wR_factor_gt 0.1979
_refine_ls_wR_factor_ref 0.2620
_reflns_number_gt 2812
_reflns_number_total 7269
_reflns_threshold_expression >2sigma(I)
_cod_data_source_file om800554q_si_002.cif
_cod_data_source_block complex2b
_cod_depositor_comments
;
The following automatic conversions were performed:
'_atom_site_symetry_multiplicity' tag replaced with
'_atom_site_symmetry_multiplicity'.

Automatic conversion script
Id: cif_correct_tags 1440 2010-10-19 06:21:57Z saulius 

The following automatic conversions were performed:

'_symmetry_cell_setting' value 'Monoclinic' changed to 'monoclinic'
according to /home/saulius/struct/CIF-dictionaries/cif_core.dic
dictionary named 'cif_core.dic' version 2.4.1 from
2010-06-29.

'_exptl_absorpt_correction_type' value 'Multi-scan'
changed to 'multi-scan' according to
/home/saulius/struct/CIF-dictionaries/cif_core.dic dictionary named
'cif_core.dic' version 2.4.1 from 2010-06-29.

Automatic conversion script
Id: cif_fix_values 1715 2011-07-08 13:25:40Z adriana 
;
_cod_original_sg_symbol_H-M P2(1)/n
_cod_database_code 4072056

loop_
_symmetry_equiv_pos_as_xyz
'x, y, z'
'-x+1/2, y+1/2, -z+1/2'
'-x, -y, -z'
'x-1/2, -y-1/2, z-1/2'

loop_
_atom_site_label
_atom_site_type_symbol
_atom_site_fract_x
_atom_site_fract_y
_atom_site_fract_z
_atom_site_U_iso_or_equiv
_atom_site_adp_type
_atom_site_occupancy
_atom_site_symmetry_multiplicity
_atom_site_calc_flag
_atom_site_refinement_flags
Na1 Na 0.07401(15) 0.03898(6) -0.10487(8) 0.0734(4) Uani 1 1 d .
Na2 Na 0.04927(15) 0.19410(7) -0.08548(9) 0.0774(5) Uani 1 1 d .
N1 N 0.1977(3) 0.12510(12) -0.13566(17) 0.0574(7) Uani 1 1 d .
N2 N 0.1155(3) 0.10994(12) 0.02965(17) 0.0570(7) Uani 1 1 d .
C1 C 0.2917(3) 0.13142(14) -0.0431(2) 0.0562(8) Uani 1 1 d .
C2 C 0.2526(3) 0.12420(14) 0.0374(2) 0.0559(8) Uani 1 1 d .
C5 C 0.2446(3) 0.10943(15) -0.2117(2) 0.0542(8) Uani 1 1 d .
C6 C 0.1990(4) 0.14544(17) -0.2976(2) 0.0674(9) Uani 1 1 d .
C10 C 0.3320(3) 0.05687(16) -0.2110(2) 0.0605(8) Uani 1 1 d .
C9 C 0.3745(4) 0.04587(17) -0.2904(2) 0.0706(9) Uani 1 1 d .
H9A H 0.4351 0.0124 -0.2876 0.085 Uiso 1 1 calc R
C4 C 0.3444(4) 0.14396(18) 0.1348(2) 0.0717(10) Uani 1 1 d .
H4A H 0.3753 0.1874 0.1316 0.108 Uiso 1 1 calc R
H4B H 0.4205 0.1153 0.1537 0.108 Uiso 1 1 calc R
H4C H 0.2960 0.1418 0.1811 0.108 Uiso 1 1 calc R
O1 O -0.1752(3) 0.22223(17) -0.1586(2) 0.1102(10) Uani 1 1 d .
O2 O 0.1169(4) 0.30128(13) -0.0551(2) 0.1048(10) Uani 1 1 d .
C8 C 0.3322(4) 0.0818(2) -0.3731(3) 0.0796(11) Uani 1 1 d .
C3 C 0.4300(4) 0.1560(2) -0.0373(3) 0.0791(11) Uani 1 1 d .
H3A H 0.4468 0.1958 -0.0020 0.119 Uiso 1 1 calc R
H3B H 0.4351 0.1632 -0.1010 0.119 Uiso 1 1 calc R
H3C H 0.4965 0.1246 -0.0052 0.119 Uiso 1 1 calc R
C7 C 0.2422(4) 0.13028(19) -0.3756(2) 0.0777(11) Uani 1 1 d .
H7A H 0.2087 0.1540 -0.4319 0.093 Uiso 1 1 calc R
C13 C 0.3724(4) 0.01046(18) -0.1285(2) 0.0758(10) Uani 1 1 d .
H13A H 0.4320 -0.0215 -0.1406 0.114 Uiso 1 1 calc R
H13B H 0.2935 -0.0103 -0.1216 0.114 Uiso 1 1 calc R
H13C H 0.4177 0.0334 -0.0706 0.114 Uiso 1 1 calc R
C30 C 0.0849(6) 0.3507(2) -0.1239(4) 0.1166(17) Uani 1 1 d .
H30A H 0.0382 0.3856 -0.1031 0.140 Uiso 1 1 calc R
H30B H 0.0275 0.3344 -0.1850 0.140 Uiso 1 1 calc R
C11 C 0.1007(5) 0.1999(2) -0.3042(3) 0.0975(14) Uani 1 1 d .
H11A H 0.0795 0.2196 -0.3666 0.146 Uiso 1 1 calc R
H11B H 0.1403 0.2315 -0.2557 0.146 Uiso 1 1 calc R
H11C H 0.0198 0.1833 -0.2945 0.146 Uiso 1 1 calc R
C12 C 0.3851(6) 0.0677(3) -0.4571(3) 0.1257(18) Uani 1 1 d .
H12A H 0.3449 0.0972 -0.5087 0.188 Uiso 1 1 calc R
H12B H 0.3625 0.0242 -0.4788 0.188 Uiso 1 1 calc R
H12C H 0.4813 0.0729 -0.4370 0.188 Uiso 1 1 calc R
C27 C 0.2510(8) 0.3150(3) 0.0048(4) 0.157(2) Uani 1 1 d .
H27A H 0.2982 0.2754 0.0304 0.189 Uiso 1 1 calc R
H27B H 0.2492 0.3426 0.0580 0.189 Uiso 1 1 calc R
C25 C -0.4004(8) 0.2198(6) -0.2409(7) 0.209(4) Uani 1 1 d .
H25A H -0.4331 0.2387 -0.3046 0.251 Uiso 1 1 calc R
H25B H -0.4665 0.1889 -0.2334 0.251 Uiso 1 1 calc R
C26 C -0.2706(8) 0.1887(3) -0.2267(5) 0.148(2) Uani 1 1 d .
H26A H -0.2740 0.1444 -0.2059 0.178 Uiso 1 1 calc R
H26B H -0.2485 0.1882 -0.2865 0.178 Uiso 1 1 calc R
C23 C -0.2383(7) 0.2732(3) -0.1268(5) 0.150(2) Uani 1 1 d .
H23A H -0.2168 0.2715 -0.0574 0.180 Uiso 1 1 calc R
H23B H -0.2063 0.3141 -0.1439 0.180 Uiso 1 1 calc R
C29 C 0.2103(9) 0.3730(4) -0.1332(7) 0.185(3) Uani 1 1 d .
H29A H 0.2190 0.3591 -0.1945 0.222 Uiso 1 1 calc R
H29B H 0.2128 0.4198 -0.1314 0.222 Uiso 1 1 calc R
C24 C -0.3765(9) 0.2684(4) -0.1691(8) 0.182(3) Uani 1 1 d .
H24A H -0.4129 0.3094 -0.1977 0.219 Uiso 1 1 calc R
H24B H -0.4199 0.2570 -0.1213 0.219 Uiso 1 1 calc R
C28 C 0.3178(8) 0.3481(4) -0.0580(6) 0.194(3) Uani 1 1 d .
H28A H 0.3760 0.3825 -0.0236 0.233 Uiso 1 1 calc R
H28B H 0.3710 0.3179 -0.0822 0.233 Uiso 1 1 calc R
C15 C -0.0216(4) 0.09918(17) 0.1356(2) 0.0643(9) Uani 1 1 d .
C19 C 0.1690(3) 0.02752(16) 0.1589(2) 0.0596(8) Uani 1 1 d .
C14 C 0.0912(3) 0.07996(15) 0.1061(2) 0.0535(8) Uani 1 1 d .
C20 C -0.1158(4) 0.1494(2) 0.0790(3) 0.0879(12) Uani 1 1 d .
H20A H -0.1862 0.1570 0.1075 0.132 Uiso 1 1 calc R
H20B H -0.1547 0.1347 0.0140 0.132 Uiso 1 1 calc R
H20C H -0.0671 0.1888 0.0791 0.132 Uiso 1 1 calc R
C22 C 0.2674(4) -0.00832(18) 0.1202(3) 0.0790(11) Uani 1 1 d .
H22A H 0.3106 -0.0417 0.1645 0.118 Uiso 1 1 calc R
H22B H 0.3342 0.0212 0.1122 0.118 Uiso 1 1 calc R
H22C H 0.2200 -0.0272 0.0592 0.118 Uiso 1 1 calc R
C17 C 0.0440(4) 0.02857(18) 0.2759(2) 0.0709(10) Uani 1 1 d .
C18 C 0.1467(4) 0.00561(16) 0.2429(2) 0.0684(9) Uani 1 1 d .
H18A H 0.2037 -0.0260 0.2787 0.082 Uiso 1 1 calc R
C16 C -0.0405(4) 0.07401(18) 0.2174(2) 0.0740(10) Uani 1 1 d .
H16A H -0.1145 0.0883 0.2348 0.089 Uiso 1 1 calc R
C21 C 0.0244(5) 0.0040(2) 0.3683(3) 0.1008(14) Uani 1 1 d .
H21A H -0.0511 0.0256 0.3793 0.151 Uiso 1 1 calc R
H21B H 0.1042 0.0125 0.4210 0.151 Uiso 1 1 calc R
H21C H 0.0079 -0.0417 0.3633 0.151 Uiso 1 1 calc R

loop_
_atom_site_aniso_label
_atom_site_aniso_U_11
_atom_site_aniso_U_22
_atom_site_aniso_U_33
_atom_site_aniso_U_23
_atom_site_aniso_U_13
_atom_site_aniso_U_12
Na1 0.0753(10) 0.0809(9) 0.0698(8) -0.0145(6) 0.0310(7) -0.0219(7)
Na2 0.0713(11) 0.0817(9) 0.0836(9) 0.0110(7) 0.0302(8) 0.0168(7)
N1 0.0475(17) 0.0759(17) 0.0511(13) 0.0015(12) 0.0185(12) 0.0011(13)
N2 0.0497(18) 0.0691(16) 0.0555(14) -0.0010(12) 0.0209(13) -0.0016(13)
C1 0.046(2) 0.0625(18) 0.0594(18) 0.0001(14) 0.0151(16) -0.0048(15)
C2 0.049(2) 0.0634(19) 0.0564(17) -0.0024(14) 0.0174(15) -0.0046(15)
C5 0.0412(19) 0.0659(19) 0.0573(17) 0.0025(14) 0.0180(15) -0.0042(15)
C6 0.065(2) 0.079(2) 0.0608(18) 0.0084(16) 0.0227(17) 0.0032(18)
C10 0.043(2) 0.074(2) 0.0658(18) 0.0041(16) 0.0183(16) 0.0012(16)
C9 0.059(2) 0.082(2) 0.078(2) -0.0010(19) 0.0319(19) 0.0078(18)
C4 0.064(3) 0.089(2) 0.0604(18) -0.0068(17) 0.0167(18) -0.0150(19)
O1 0.082(2) 0.129(2) 0.112(2) -0.0199(19) 0.0180(19) 0.036(2)
O2 0.113(3) 0.093(2) 0.1010(19) 0.0247(17) 0.0217(19) -0.0057(18)
C8 0.079(3) 0.098(3) 0.073(2) -0.010(2) 0.040(2) -0.007(2)
C3 0.059(3) 0.101(3) 0.082(2) -0.004(2) 0.0291(19) -0.019(2)
C7 0.087(3) 0.093(3) 0.0591(19) 0.0141(18) 0.031(2) 0.002(2)
C13 0.060(3) 0.087(2) 0.085(2) 0.0160(19) 0.029(2) 0.0169(19)
C30 0.128(5) 0.117(4) 0.108(3) 0.036(3) 0.041(3) 0.023(3)
C11 0.115(4) 0.100(3) 0.082(2) 0.027(2) 0.036(2) 0.042(3)
C12 0.139(5) 0.167(5) 0.104(3) -0.010(3) 0.086(3) -0.003(4)
C27 0.169(7) 0.174(6) 0.100(4) 0.034(4) -0.002(4) -0.009(5)
C25 0.087(6) 0.281(11) 0.240(9) -0.020(8) 0.020(6) -0.036(7)
C26 0.150(7) 0.131(5) 0.144(5) -0.015(4) 0.017(5) 0.011(5)
C23 0.120(6) 0.160(5) 0.168(5) -0.039(4) 0.043(4) 0.053(4)
C29 0.144(7) 0.197(7) 0.233(8) 0.113(6) 0.087(6) 0.027(5)
C24 0.106(7) 0.146(6) 0.310(11) 0.020(7) 0.087(7) 0.030(5)
C28 0.140(7) 0.211(8) 0.216(7) 0.080(7) 0.032(6) -0.026(6)
C15 0.062(2) 0.074(2) 0.0627(18) -0.0092(16) 0.0264(17) -0.0005(17)
C19 0.051(2) 0.068(2) 0.0620(18) -0.0037(15) 0.0215(16) -0.0058(16)
C14 0.046(2) 0.0637(19) 0.0532(16) -0.0072(14) 0.0182(15) -0.0044(15)
C20 0.078(3) 0.100(3) 0.094(3) 0.000(2) 0.039(2) 0.025(2)
C22 0.064(3) 0.082(2) 0.095(2) 0.012(2) 0.031(2) 0.015(2)
C17 0.075(3) 0.088(2) 0.0560(18) -0.0068(17) 0.0292(19) -0.017(2)
C18 0.066(3) 0.075(2) 0.0601(18) 0.0054(16) 0.0125(18) -0.0057(18)
C16 0.075(3) 0.095(3) 0.066(2) -0.0135(19) 0.042(2) -0.009(2)
C21 0.113(4) 0.131(4) 0.066(2) 0.003(2) 0.039(2) -0.022(3)

loop_
_atom_type_symbol
_atom_type_description
_atom_type_scat_dispersion_real
_atom_type_scat_dispersion_imag
_atom_type_scat_source
C C 0.0033 0.0016 'International Tables Vol C Tables 4.2.6.8 and 6.1.1.4'
H H 0.0000 0.0000 'International Tables Vol C Tables 4.2.6.8 and 6.1.1.4'
N N 0.0061 0.0033 'International Tables Vol C Tables 4.2.6.8 and 6.1.1.4'
O O 0.0106 0.0060 'International Tables Vol C Tables 4.2.6.8 and 6.1.1.4'
Na Na 0.0362 0.0249 'International Tables Vol C Tables 4.2.6.8 and 6.1.1.4'

loop_
_geom_angle_atom_site_label_1
_geom_angle_atom_site_label_2
_geom_angle_atom_site_label_3
_geom_angle
_geom_angle_site_symmetry_1
_geom_angle_site_symmetry_3
N1 Na1 N2 73.47(9) . .
N1 Na1 C18 120.74(10) . 3
N2 Na1 C18 136.10(12) . 3
N1 Na1 C19 146.86(11) . 3
N2 Na1 C19 117.36(10) . 3
C18 Na1 C19 29.37(9) 3 3
N1 Na1 C17 109.19(10) . 3
N2 Na1 C17 164.37(12) . 3
C18 Na1 C17 29.05(10) 3 3
C19 Na1 C17 52.04(10) 3 3
N1 Na1 C16 120.05(10) . 3
N2 Na1 C16 161.94(11) . 3
C18 Na1 C16 50.12(12) 3 3
C19 Na1 C16 58.88(10) 3 3
C17 Na1 C16 28.63(10) 3 3
N1 Na1 C1 28.85(9) . .
N2 Na1 C1 53.73(9) . .
C18 Na1 C1 149.50(10) 3 .
C19 Na1 C1 167.59(11) 3 .
C17 Na1 C1 134.21(10) 3 .
C16 Na1 C1 132.54(11) 3 .
N1 Na1 C2 53.42(9) . .
N2 Na1 C2 29.05(8) . .
C18 Na1 C2 160.84(12) 3 .
C19 Na1 C2 146.00(10) 3 .
C17 Na1 C2 161.38(10) 3 .
C16 Na1 C2 148.73(12) 3 .
C1 Na1 C2 27.19(8) . .
N1 Na1 C15 144.15(10) . 3
N2 Na1 C15 135.07(10) . 3
C18 Na1 C15 58.46(11) 3 3
C19 Na1 C15 50.15(10) 3 3
C17 Na1 C15 50.44(10) 3 3
C16 Na1 C15 27.61(9) 3 3
C1 Na1 C15 141.97(11) . 3
C2 Na1 C15 138.53(11) . 3
N1 Na1 C14 168.41(9) . 3
N2 Na1 C14 117.99(9) . 3
C18 Na1 C14 50.40(9) 3 3
C19 Na1 C14 28.34(9) 3 3
C17 Na1 C14 59.34(9) 3 3
C16 Na1 C14 49.26(9) 3 3
C1 Na1 C14 159.76(10) . 3
C2 Na1 C14 137.66(9) . 3
C15 Na1 C14 27.83(8) 3 3
N1 Na1 C5 25.16(8) . .
N2 Na1 C5 98.01(9) . .
C18 Na1 C5 105.92(10) 3 .
C19 Na1 C5 135.29(10) 3 .
C17 Na1 C5 87.01(9) 3 .
C16 Na1 C5 94.89(9) 3 .
C1 Na1 C5 47.42(8) . .
C2 Na1 C5 74.53(9) . .
C15 Na1 C5 119.83(9) 3 .
C14 Na1 C5 143.81(9) 3 .
N1 Na1 Na2 47.17(7) . .
N2 Na1 Na2 46.91(7) . .
C18 Na1 Na2 109.27(9) 3 .
C19 Na1 Na2 115.24(9) 3 .
C17 Na1 Na2 123.25(10) 3 .
C16 Na1 Na2 150.96(9) 3 .
C1 Na1 Na2 52.61(7) . .
C2 Na1 Na2 52.38(7) . .
C15 Na1 Na2 165.39(9) 3 .
C14 Na1 Na2 138.82(8) 3 .
C5 Na1 Na2 69.35(7) . .
O1 Na2 O2 92.97(14) . .
O1 Na2 N2 122.85(12) . .
O2 Na2 N2 123.99(12) . .
O1 Na2 N1 131.67(12) . .
O2 Na2 N1 116.32(12) . .
N2 Na2 N1 72.68(9) . .
O1 Na2 C2 154.32(13) . .
O2 Na2 C2 104.53(12) . .
N2 Na2 C2 31.47(9) . .
N1 Na2 C2 55.87(9) . .
O1 Na2 C1 161.84(13) . .
O2 Na2 C1 101.80(12) . .
N2 Na2 C1 56.19(9) . .
N1 Na2 C1 31.04(9) . .
C2 Na2 C1 28.94(9) . .
O1 Na2 Na1 107.66(11) . .
O2 Na2 Na1 158.92(11) . .
N2 Na2 Na1 47.22(7) . .
N1 Na2 Na1 45.72(7) . .
C2 Na2 Na1 57.77(7) . .
C1 Na2 Na1 57.13(7) . .
C5 N1 C1 118.7(3) . .
C5 N1 Na1 109.20(19) . .
C1 N1 Na1 98.56(17) . .
C5 N1 Na2 144.2(2) . .
C1 N1 Na2 88.55(17) . .
Na1 N1 Na2 87.11(10) . .
C14 N2 C2 117.3(3) . .
C14 N2 Na2 145.7(2) . .
C2 N2 Na2 88.36(17) . .
C14 N2 Na1 111.20(18) . .
C2 N2 Na1 96.75(17) . .
Na2 N2 Na1 85.87(9) . .
C2 C1 N1 120.9(3) . .
C2 C1 C3 121.4(3) . .
N1 C1 C3 117.2(3) . .
C2 C1 Na2 75.46(19) . .
N1 C1 Na2 60.41(16) . .
C3 C1 Na2 130.8(2) . .
C2 C1 Na1 77.55(19) . .
N1 C1 Na1 52.59(14) . .
C3 C1 Na1 152.4(2) . .
Na2 C1 Na1 70.26(9) . .
C1 C2 N2 120.5(3) . .
C1 C2 C4 120.9(3) . .
N2 C2 C4 117.5(3) . .
C1 C2 Na2 75.60(19) . .
N2 C2 Na2 60.17(15) . .
C4 C2 Na2 128.0(2) . .
C1 C2 Na1 75.25(18) . .
N2 C2 Na1 54.19(14) . .
C4 C2 Na1 156.6(2) . .
Na2 C2 Na1 69.85(9) . .
N1 C5 C6 119.1(3) . .
N1 C5 C10 124.0(3) . .
C6 C5 C10 116.9(3) . .
N1 C5 Na1 45.64(14) . .
C6 C5 Na1 127.9(2) . .
C10 C5 Na1 95.88(19) . .
C7 C6 C5 120.5(3) . .
C7 C6 C11 120.2(3) . .
C5 C6 C11 119.3(3) . .
C9 C10 C5 119.5(3) . .
C9 C10 C13 119.1(3) . .
C5 C10 C13 121.3(3) . .
C8 C9 C10 123.4(3) . .
C8 C9 H9A 118.3 . .
C10 C9 H9A 118.3 . .
C2 C4 H4A 109.5 . .
C2 C4 H4B 109.5 . .
H4A C4 H4B 109.5 . .
C2 C4 H4C 109.5 . .
H4A C4 H4C 109.5 . .
H4B C4 H4C 109.5 . .
C26 O1 C23 108.4(5) . .
C26 O1 Na2 127.9(4) . .
C23 O1 Na2 123.0(4) . .
C30 O2 C27 105.5(4) . .
C30 O2 Na2 124.5(3) . .
C27 O2 Na2 119.1(3) . .
C7 C8 C9 117.0(3) . .
C7 C8 C12 122.3(4) . .
C9 C8 C12 120.6(4) . .
C1 C3 H3A 109.5 . .
C1 C3 H3B 109.5 . .
H3A C3 H3B 109.5 . .
C1 C3 H3C 109.5 . .
H3A C3 H3C 109.5 . .
H3B C3 H3C 109.5 . .
C8 C7 C6 122.6(3) . .
C8 C7 H7A 118.7 . .
C6 C7 H7A 118.7 . .
C10 C13 H13A 109.5 . .
C10 C13 H13B 109.5 . .
H13A C13 H13B 109.5 . .
C10 C13 H13C 109.5 . .
H13A C13 H13C 109.5 . .
H13B C13 H13C 109.5 . .
O2 C30 C29 106.3(5) . .
O2 C30 H30A 110.5 . .
C29 C30 H30A 110.5 . .
O2 C30 H30B 110.5 . .
C29 C30 H30B 110.5 . .
H30A C30 H30B 108.7 . .
C6 C11 H11A 109.5 . .
C6 C11 H11B 109.5 . .
H11A C11 H11B 109.5 . .
C6 C11 H11C 109.5 . .
H11A C11 H11C 109.5 . .
H11B C11 H11C 109.5 . .
C8 C12 H12A 109.5 . .
C8 C12 H12B 109.5 . .
H12A C12 H12B 109.5 . .
C8 C12 H12C 109.5 . .
H12A C12 H12C 109.5 . .
H12B C12 H12C 109.5 . .
O2 C27 C28 105.6(5) . .
O2 C27 H27A 110.6 . .
C28 C27 H27A 110.6 . .
O2 C27 H27B 110.6 . .
C28 C27 H27B 110.6 . .
H27A C27 H27B 108.8 . .
C24 C25 C26 105.3(7) . .
C24 C25 H25A 110.7 . .
C26 C25 H25A 110.7 . .
C24 C25 H25B 110.7 . .
C26 C25 H25B 110.7 . .
H25A C25 H25B 108.8 . .
O1 C26 C25 108.5(6) . .
O1 C26 H26A 110.0 . .
C25 C26 H26A 110.0 . .
O1 C26 H26B 110.0 . .
C25 C26 H26B 110.0 . .
H26A C26 H26B 108.4 . .
C24 C23 O1 109.1(6) . .
C24 C23 H23A 109.9 . .
O1 C23 H23A 109.9 . .
C24 C23 H23B 109.9 . .
O1 C23 H23B 109.9 . .
H23A C23 H23B 108.3 . .
C28 C29 C30 109.9(6) . .
C28 C29 H29A 109.7 . .
C30 C29 H29A 109.7 . .
C28 C29 H29B 109.7 . .
C30 C29 H29B 109.7 . .
H29A C29 H29B 108.2 . .
C23 C24 C25 107.7(6) . .
C23 C24 H24A 110.2 . .
C25 C24 H24A 110.2 . .
C23 C24 H24B 110.2 . .
C25 C24 H24B 110.2 . .
H24A C24 H24B 108.5 . .
C29 C28 C27 104.0(7) . .
C29 C28 H28A 111.0 . .
C27 C28 H28A 111.0 . .
C29 C28 H28B 111.0 . .
C27 C28 H28B 111.0 . .
H28A C28 H28B 109.0 . .
C16 C15 C14 120.5(3) . .
C16 C15 C20 120.1(3) . .
C14 C15 C20 119.3(3) . .
C16 C15 Na1 72.1(2) . 3
C14 C15 Na1 79.22(19) . 3
C20 C15 Na1 122.5(3) . 3
C18 C19 C14 120.2(3) . .
C18 C19 C22 119.1(3) . .
C14 C19 C22 120.5(3) . .
C18 C19 Na1 72.89(19) . 3
C14 C19 Na1 84.64(19) . 3
C22 C19 Na1 108.3(2) . 3
N2 C14 C15 119.7(3) . .
N2 C14 C19 124.7(3) . .
C15 C14 C19 115.6(3) . .
N2 C14 Na1 128.05(18) . 3
C15 C14 Na1 72.94(18) . 3
C19 C14 Na1 67.03(17) . 3
C15 C20 H20A 109.5 . .
C15 C20 H20B 109.5 . .
H20A C20 H20B 109.5 . .
C15 C20 H20C 109.5 . .
H20A C20 H20C 109.5 . .
H20B C20 H20C 109.5 . .
C19 C22 H22A 109.5 . .
C19 C22 H22B 109.5 . .
H22A C22 H22B 109.5 . .
C19 C22 H22C 109.5 . .
H22A C22 H22C 109.5 . .
H22B C22 H22C 109.5 . .
C18 C17 C16 115.5(3) . .
C18 C17 C21 121.6(4) . .
C16 C17 C21 122.9(4) . .
C18 C17 Na1 72.11(19) . 3
C16 C17 Na1 76.52(19) . 3
C21 C17 Na1 119.1(2) . 3
C17 C18 C19 123.3(3) . .
C17 C18 Na1 78.8(2) . 3
C19 C18 Na1 77.75(19) . 3
C17 C18 H18A 118.3 . .
C19 C18 H18A 118.3 . .
Na1 C18 H18A 115.3 3 .
C15 C16 C17 124.0(3) . .
C15 C16 Na1 80.32(19) . 3
C17 C16 Na1 74.9(2) . 3
C15 C16 H16A 118.0 . .
C17 C16 H16A 118.0 . .
Na1 C16 H16A 117.2 3 .
C17 C21 H21A 109.5 . .
C17 C21 H21B 109.5 . .
H21A C21 H21B 109.5 . .
C17 C21 H21C 109.5 . .
H21A C21 H21C 109.5 . .
H21B C21 H21C 109.5 . .

loop_
_geom_bond_atom_site_label_1
_geom_bond_atom_site_label_2
_geom_bond_distance
_geom_bond_site_symmetry_2
Na1 N1 2.323(3) .
Na1 N2 2.385(3) .
Na1 C18 2.714(4) 3
Na1 C19 2.775(3) 3
Na1 C17 2.798(3) 3
Na1 C16 2.818(4) 3
Na1 C1 2.892(3) .
Na1 C2 2.920(3) .
Na1 C15 2.920(4) 3
Na1 C14 3.001(3) 3
Na1 C5 3.068(3) .
Na1 Na2 3.240(2) .
Na2 O1 2.327(3) .
Na2 O2 2.329(3) .
Na2 N2 2.373(3) .
Na2 N1 2.380(3) .
Na2 C2 2.734(3) .
Na2 C1 2.736(4) .
N1 C5 1.381(4) .
N1 C1 1.411(4) .
N2 C14 1.368(3) .
N2 C2 1.428(4) .
C1 C2 1.366(4) .
C1 C3 1.506(5) .
C2 C4 1.507(4) .
C5 C6 1.411(4) .
C5 C10 1.417(4) .
C6 C7 1.383(4) .
C6 C11 1.505(5) .
C10 C9 1.381(4) .
C10 C13 1.497(4) .
C9 C8 1.372(5) .
C9 H9A 0.9300 .
C4 H4A 0.9600 .
C4 H4B 0.9600 .
C4 H4C 0.9600 .
O1 C26 1.361(7) .
O1 C23 1.397(6) .
O2 C30 1.401(5) .
O2 C27 1.432(7) .
C8 C7 1.366(5) .
C8 C12 1.519(5) .
C3 H3A 0.9600 .
C3 H3B 0.9600 .
C3 H3C 0.9600 .
C7 H7A 0.9300 .
C13 H13A 0.9600 .
C13 H13B 0.9600 .
C13 H13C 0.9600 .
C30 C29 1.430(8) .
C30 H30A 0.9700 .
C30 H30B 0.9700 .
C11 H11A 0.9600 .
C11 H11B 0.9600 .
C11 H11C 0.9600 .
C12 H12A 0.9600 .
C12 H12B 0.9600 .
C12 H12C 0.9600 .
C27 C28 1.478(9) .
C27 H27A 0.9700 .
C27 H27B 0.9700 .
C25 C24 1.420(10) .
C25 C26 1.454(10) .
C25 H25A 0.9700 .
C25 H25B 0.9700 .
C26 H26A 0.9700 .
C26 H26B 0.9700 .
C23 C24 1.385(9) .
C23 H23A 0.9700 .
C23 H23B 0.9700 .
C29 C28 1.405(9) .
C29 H29A 0.9700 .
C29 H29B 0.9700 .
C24 H24A 0.9700 .
C24 H24B 0.9700 .
C28 H28A 0.9700 .
C28 H28B 0.9700 .
C15 C16 1.373(4) .
C15 C14 1.426(4) .
C15 C20 1.494(5) .
C15 Na1 2.920(4) 3
C19 C18 1.392(4) .
C19 C14 1.430(4) .
C19 C22 1.509(4) .
C19 Na1 2.775(3) 3
C14 Na1 3.001(3) 3
C20 H20A 0.9600 .
C20 H20B 0.9600 .
C20 H20C 0.9600 .
C22 H22A 0.9600 .
C22 H22B 0.9600 .
C22 H22C 0.9600 .
C17 C18 1.385(5) .
C17 C16 1.389(5) .
C17 C21 1.514(4) .
C17 Na1 2.798(3) 3
C18 Na1 2.714(4) 3
C18 H18A 0.9300 .
C16 Na1 2.818(4) 3
C16 H16A 0.9300 .
C21 H21A 0.9600 .
C21 H21B 0.9600 .
C21 H21C 0.9600 .

loop_
_geom_torsion_atom_site_label_1
_geom_torsion_atom_site_label_2
_geom_torsion_atom_site_label_3
_geom_torsion_atom_site_label_4
_geom_torsion
_geom_torsion_site_symmetry_1
_geom_torsion_site_symmetry_4
N1 Na1 Na2 O1 131.61(13) . .
N2 Na1 Na2 O1 -118.76(13) . .
C18 Na1 Na2 O1 17.15(13) 3 .
C19 Na1 Na2 O1 -14.00(12) 3 .
C17 Na1 Na2 O1 45.73(14) 3 .
C16 Na1 Na2 O1 56.9(2) 3 .
C1 Na1 Na2 O1 168.98(12) . .
C2 Na1 Na2 O1 -156.54(12) . .
C15 Na1 Na2 O1 -14.0(3) 3 .
C14 Na1 Na2 O1 -34.11(14) 3 .
C5 Na1 Na2 O1 117.45(11) . .
N1 Na1 Na2 O2 -36.1(3) . .
N2 Na1 Na2 O2 73.6(3) . .
C18 Na1 Na2 O2 -150.5(3) 3 .
C19 Na1 Na2 O2 178.3(3) 3 .
C17 Na1 Na2 O2 -122.0(3) 3 .
C16 Na1 Na2 O2 -110.8(3) 3 .
C1 Na1 Na2 O2 1.3(3) . .
C2 Na1 Na2 O2 35.8(3) . .
C15 Na1 Na2 O2 178.3(3) 3 .
C14 Na1 Na2 O2 158.2(3) 3 .
C5 Na1 Na2 O2 -50.2(3) . .
N1 Na1 Na2 N2 -109.63(13) . .
C18 Na1 Na2 N2 135.90(13) 3 .
C19 Na1 Na2 N2 104.75(12) 3 .
C17 Na1 Na2 N2 164.48(14) 3 .
C16 Na1 Na2 N2 175.6(2) 3 .
C1 Na1 Na2 N2 -72.26(12) . .
C2 Na1 Na2 N2 -37.79(11) . .
C15 Na1 Na2 N2 104.7(3) 3 .
C14 Na1 Na2 N2 84.65(14) 3 .
C5 Na1 Na2 N2 -123.80(12) . .
N2 Na1 Na2 N1 109.63(13) . .
C18 Na1 Na2 N1 -114.47(12) 3 .
C19 Na1 Na2 N1 -145.61(12) 3 .
C17 Na1 Na2 N1 -85.88(13) 3 .
C16 Na1 Na2 N1 -74.8(2) 3 .
C1 Na1 Na2 N1 37.37(11) . .
C2 Na1 Na2 N1 71.85(12) . .
C15 Na1 Na2 N1 -145.6(3) 3 .
C14 Na1 Na2 N1 -165.72(14) 3 .
C5 Na1 Na2 N1 -14.16(10) . .
N1 Na1 Na2 C2 -71.85(12) . .
N2 Na1 Na2 C2 37.79(11) . .
C18 Na1 Na2 C2 173.69(11) 3 .
C19 Na1 Na2 C2 142.54(11) 3 .
C17 Na1 Na2 C2 -157.73(13) 3 .
C16 Na1 Na2 C2 -146.6(2) 3 .
C1 Na1 Na2 C2 -34.47(10) . .
C15 Na1 Na2 C2 142.5(3) 3 .
C14 Na1 Na2 C2 122.43(13) 3 .
C5 Na1 Na2 C2 -86.01(10) . .
N1 Na1 Na2 C1 -37.37(11) . .
N2 Na1 Na2 C1 72.26(12) . .
C18 Na1 Na2 C1 -151.84(11) 3 .
C19 Na1 Na2 C1 177.02(11) 3 .
C17 Na1 Na2 C1 -123.26(13) 3 .
C16 Na1 Na2 C1 -112.1(2) 3 .
C2 Na1 Na2 C1 34.47(10) . .
C15 Na1 Na2 C1 177.0(3) 3 .
C14 Na1 Na2 C1 156.91(13) 3 .
C5 Na1 Na2 C1 -51.54(10) . .
N2 Na1 N1 C5 166.7(2) . .
C18 Na1 N1 C5 -59.0(2) 3 .
C19 Na1 N1 C5 -78.3(3) 3 .
C17 Na1 N1 C5 -29.4(2) 3 .
C16 Na1 N1 C5 -0.2(3) 3 .
C1 Na1 N1 C5 124.5(3) . .
C2 Na1 N1 C5 143.0(2) . .
C15 Na1 N1 C5 18.5(3) 3 .
C14 Na1 N1 C5 -21.4(6) 3 .
Na2 Na1 N1 C5 -147.4(2) . .
N2 Na1 N1 C1 42.25(18) . .
C18 Na1 N1 C1 176.51(18) 3 .
C19 Na1 N1 C1 157.2(2) 3 .
C17 Na1 N1 C1 -153.94(19) 3 .
C16 Na1 N1 C1 -124.67(19) 3 .
C2 Na1 N1 C1 18.50(16) . .
C15 Na1 N1 C1 -106.0(2) 3 .
C14 Na1 N1 C1 -145.8(5) 3 .
C5 Na1 N1 C1 -124.5(3) . .
Na2 Na1 N1 C1 88.09(17) . .
N2 Na1 N1 Na2 -45.84(9) . .
C18 Na1 N1 Na2 88.42(13) 3 .
C19 Na1 N1 Na2 69.14(19) 3 .
C17 Na1 N1 Na2 117.97(12) 3 .
C16 Na1 N1 Na2 147.24(12) 3 .
C1 Na1 N1 Na2 -88.09(17) . .
C2 Na1 N1 Na2 -69.60(10) . .
C15 Na1 N1 Na2 165.93(16) 3 .
C14 Na1 N1 Na2 126.1(5) 3 .
C5 Na1 N1 Na2 147.4(2) . .
O1 Na2 N1 C5 47.1(4) . .
O2 Na2 N1 C5 -74.1(4) . .
N2 Na2 N1 C5 165.9(4) . .
C2 Na2 N1 C5 -164.3(4) . .
C1 Na2 N1 C5 -141.8(4) . .
Na1 Na2 N1 C5 119.5(4) . .
O1 Na2 N1 C1 -171.14(19) . .
O2 Na2 N1 C1 67.69(19) . .
N2 Na2 N1 C1 -52.25(16) . .
C2 Na2 N1 C1 -22.47(15) . .
Na1 Na2 N1 C1 -98.64(17) . .
O1 Na2 N1 Na1 -72.50(17) . .
O2 Na2 N1 Na1 166.34(11) . .
N2 Na2 N1 Na1 46.40(9) . .
C2 Na2 N1 Na1 76.18(11) . .
C1 Na2 N1 Na1 98.64(17) . .
O1 Na2 N2 C14 -38.6(4) . .
O2 Na2 N2 C14 82.1(4) . .
N1 Na2 N2 C14 -167.4(4) . .
C2 Na2 N2 C14 140.6(4) . .
C1 Na2 N2 C14 163.2(4) . .
Na1 Na2 N2 C14 -122.5(4) . .
O1 Na2 N2 C2 -179.17(17) . .
O2 Na2 N2 C2 -58.5(2) . .
N1 Na2 N2 C2 51.96(16) . .
C1 Na2 N2 C2 22.57(15) . .
Na1 Na2 N2 C2 96.89(16) . .
O1 Na2 N2 Na1 83.94(14) . .
O2 Na2 N2 Na1 -155.42(13) . .
N1 Na2 N2 Na1 -44.93(9) . .
C2 Na2 N2 Na1 -96.89(16) . .
C1 Na2 N2 Na1 -74.32(10) . .
N1 Na1 N2 C14 -164.6(2) . .
C18 Na1 N2 C14 78.0(3) 3 .
C19 Na1 N2 C14 49.4(2) 3 .
C17 Na1 N2 C14 93.2(4) 3 .
C16 Na1 N2 C14 -23.8(5) 3 .
C1 Na1 N2 C14 -140.8(2) . .
C2 Na1 N2 C14 -122.8(3) . .
C15 Na1 N2 C14 -10.4(3) 3 .
C14 Na1 N2 C14 17.3(3) 3 .
C5 Na1 N2 C14 -158.9(2) . .
Na2 Na1 N2 C14 149.3(2) . .
N1 Na1 N2 C2 -41.75(17) . .
C18 Na1 N2 C2 -159.17(18) 3 .
C19 Na1 N2 C2 172.16(17) 3 .
C17 Na1 N2 C2 -144.0(4) 3 .
C16 Na1 N2 C2 99.0(4) 3 .
C1 Na1 N2 C2 -18.02(16) . .
C15 Na1 N2 C2 112.4(2) 3 .
C14 Na1 N2 C2 140.08(17) 3 .
C5 Na1 N2 C2 -36.10(18) . .
Na2 Na1 N2 C2 -87.85(17) . .
N1 Na1 N2 Na2 46.10(9) . .
C18 Na1 N2 Na2 -71.32(16) 3 .
C19 Na1 N2 Na2 -99.99(12) 3 .
C17 Na1 N2 Na2 -56.1(4) 3 .
C16 Na1 N2 Na2 -173.1(3) 3 .
C1 Na1 N2 Na2 69.83(10) . .
C2 Na1 N2 Na2 87.85(17) . .
C15 Na1 N2 Na2 -159.79(13) 3 .
C14 Na1 N2 Na2 -132.07(10) 3 .
C5 Na1 N2 Na2 51.75(10) . .
C5 N1 C1 C2 -156.8(3) . .
Na1 N1 C1 C2 -39.4(3) . .
Na2 N1 C1 C2 47.5(3) . .
C5 N1 C1 C3 32.1(4) . .
Na1 N1 C1 C3 149.5(3) . .
Na2 N1 C1 C3 -123.6(3) . .
C5 N1 C1 Na2 155.7(3) . .
Na1 N1 C1 Na2 -86.86(11) . .
C5 N1 C1 Na1 -117.5(3) . .
Na2 N1 C1 Na1 86.86(11) . .
O1 Na2 C1 C2 -117.5(4) . .
O2 Na2 C1 C2 98.73(19) . .
N2 Na2 C1 C2 -24.47(17) . .
N1 Na2 C1 C2 -139.2(3) . .
Na1 Na2 C1 C2 -81.75(18) . .
O1 Na2 C1 N1 21.7(4) . .
O2 Na2 C1 N1 -122.10(17) . .
N2 Na2 C1 N1 114.71(19) . .
C2 Na2 C1 N1 139.2(3) . .
Na1 Na2 C1 N1 57.42(15) . .
O1 Na2 C1 C3 123.4(4) . .
O2 Na2 C1 C3 -20.4(3) . .
N2 Na2 C1 C3 -143.6(3) . .
N1 Na2 C1 C3 101.7(3) . .
C2 Na2 C1 C3 -119.1(4) . .
Na1 Na2 C1 C3 159.1(3) . .
O1 Na2 C1 Na1 -35.8(4) . .
O2 Na2 C1 Na1 -179.52(10) . .
N2 Na2 C1 Na1 57.28(9) . .
N1 Na2 C1 Na1 -57.42(15) . .
C2 Na2 C1 Na1 81.75(18) . .
N1 Na1 C1 C2 146.1(3) . .
N2 Na1 C1 C2 19.20(18) . .
C18 Na1 C1 C2 140.2(2) 3 .
C19 Na1 C1 C2 66.2(5) 3 .
C17 Na1 C1 C2 -178.5(2) 3 .
C16 Na1 C1 C2 -138.8(2) 3 .
C15 Na1 C1 C2 -100.0(2) 3 .
C14 Na1 C1 C2 -52.9(4) 3 .
C5 Na1 C1 C2 174.5(2) . .
Na2 Na1 C1 C2 78.82(18) . .
N2 Na1 C1 N1 -126.9(2) . .
C18 Na1 C1 N1 -5.9(3) 3 .
C19 Na1 C1 N1 -80.0(5) 3 .
C17 Na1 C1 N1 35.4(2) 3 .
C16 Na1 C1 N1 75.1(2) 3 .
C2 Na1 C1 N1 -146.1(3) . .
C15 Na1 C1 N1 113.9(2) 3 .
C14 Na1 C1 N1 161.0(3) 3 .
C5 Na1 C1 N1 28.42(16) . .
Na2 Na1 C1 N1 -67.30(17) . .
N1 Na1 C1 C3 -77.1(5) . .
N2 Na1 C1 C3 156.0(5) . .
C18 Na1 C1 C3 -83.0(6) 3 .
C19 Na1 C1 C3 -157.1(5) 3 .
C17 Na1 C1 C3 -41.7(6) 3 .
C16 Na1 C1 C3 -2.0(6) 3 .
C2 Na1 C1 C3 136.8(6) . .
C15 Na1 C1 C3 36.8(6) 3 .
C14 Na1 C1 C3 83.9(6) 3 .
C5 Na1 C1 C3 -48.7(5) . .
Na2 Na1 C1 C3 -144.4(5) . .
N1 Na1 C1 Na2 67.30(17) . .
N2 Na1 C1 Na2 -59.62(10) . .
C18 Na1 C1 Na2 61.4(2) 3 .
C19 Na1 C1 Na2 -12.7(5) 3 .
C17 Na1 C1 Na2 102.67(16) 3 .
C16 Na1 C1 Na2 142.38(13) 3 .
C2 Na1 C1 Na2 -78.82(18) . .
C15 Na1 C1 Na2 -178.77(13) 3 .
C14 Na1 C1 Na2 -131.7(3) 3 .
C5 Na1 C1 Na2 95.71(12) . .
N1 C1 C2 N2 0.1(4) . .
C3 C1 C2 N2 170.9(3) . .
Na2 C1 C2 N2 41.6(2) . .
Na1 C1 C2 N2 -30.9(2) . .
N1 C1 C2 C4 -167.5(3) . .
C3 C1 C2 C4 3.3(5) . .
Na2 C1 C2 C4 -126.0(3) . .
Na1 C1 C2 C4 161.5(3) . .
N1 C1 C2 Na2 -41.5(2) . .
C3 C1 C2 Na2 129.3(3) . .
Na1 C1 C2 Na2 -72.53(7) . .
N1 C1 C2 Na1 31.1(2) . .
C3 C1 C2 Na1 -158.2(3) . .
Na2 C1 C2 Na1 72.53(7) . .
C14 N2 C2 C1 155.9(3) . .
Na2 N2 C2 C1 -47.8(3) . .
Na1 N2 C2 C1 37.8(3) . .
C14 N2 C2 C4 -36.1(4) . .
Na2 N2 C2 C4 120.2(3) . .
Na1 N2 C2 C4 -154.2(2) . .
C14 N2 C2 Na2 -156.2(3) . .
Na1 N2 C2 Na2 85.64(10) . .
C14 N2 C2 Na1 118.1(3) . .
Na2 N2 C2 Na1 -85.64(10) . .
O1 Na2 C2 C1 140.4(3) . .
O2 Na2 C2 C1 -88.16(19) . .
N2 Na2 C2 C1 138.8(3) . .
N1 Na2 C2 C1 24.03(17) . .
Na1 Na2 C2 C1 79.30(17) . .
O1 Na2 C2 N2 1.6(3) . .
O2 Na2 C2 N2 133.07(17) . .
N1 Na2 C2 N2 -114.73(19) . .
C1 Na2 C2 N2 -138.8(3) . .
Na1 Na2 C2 N2 -59.47(14) . .
O1 Na2 C2 C4 -101.5(4) . .
O2 Na2 C2 C4 30.0(3) . .
N2 Na2 C2 C4 -103.1(3) . .
N1 Na2 C2 C4 142.2(3) . .
C1 Na2 C2 C4 118.1(3) . .
Na1 Na2 C2 C4 -162.6(3) . .
O1 Na2 C2 Na1 61.1(3) . .
O2 Na2 C2 Na1 -167.46(10) . .
N2 Na2 C2 Na1 59.47(14) . .
N1 Na2 C2 Na1 -55.26(9) . .
C1 Na2 C2 Na1 -79.30(17) . .
N1 Na1 C2 C1 -19.57(18) . .
N2 Na1 C2 C1 -146.9(3) . .
C18 Na1 C2 C1 -98.2(3) 3 .
C19 Na1 C2 C1 -159.4(2) 3 .
C17 Na1 C2 C1 3.3(5) 3 .
C16 Na1 C2 C1 69.2(3) 3 .
C15 Na1 C2 C1 113.6(2) 3 .
C14 Na1 C2 C1 155.81(19) 3 .
C5 Na1 C2 C1 -4.18(18) . .
Na2 Na1 C2 C1 -79.79(18) . .
N1 Na1 C2 N2 127.3(2) . .
C18 Na1 C2 N2 48.7(4) 3 .
C19 Na1 C2 N2 -12.5(3) 3 .
C17 Na1 C2 N2 150.3(4) 3 .
C16 Na1 C2 N2 -143.9(2) 3 .
C1 Na1 C2 N2 146.9(3) . .
C15 Na1 C2 N2 -99.5(2) 3 .
C14 Na1 C2 N2 -57.3(2) 3 .
C5 Na1 C2 N2 142.74(19) . .
Na2 Na1 C2 N2 67.13(16) . .
N1 Na1 C2 C4 -156.2(6) . .
N2 Na1 C2 C4 76.5(6) . .
C18 Na1 C2 C4 125.2(6) 3 .
C19 Na1 C2 C4 63.9(6) 3 .
C17 Na1 C2 C4 -133.3(6) 3 .
C16 Na1 C2 C4 -67.4(6) 3 .
C1 Na1 C2 C4 -136.6(7) . .
C15 Na1 C2 C4 -23.0(6) 3 .
C14 Na1 C2 C4 19.2(6) 3 .
C5 Na1 C2 C4 -140.8(6) . .
Na2 Na1 C2 C4 143.6(6) . .
N1 Na1 C2 Na2 60.21(10) . .
N2 Na1 C2 Na2 -67.13(16) . .
C18 Na1 C2 Na2 -18.4(3) 3 .
C19 Na1 C2 Na2 -79.64(19) 3 .
C17 Na1 C2 Na2 83.1(4) 3 .
C16 Na1 C2 Na2 149.01(17) 3 .
C1 Na1 C2 Na2 79.79(18) . .
C15 Na1 C2 Na2 -166.60(13) 3 .
C14 Na1 C2 Na2 -124.41(13) 3 .
C5 Na1 C2 Na2 75.61(8) . .
C1 N1 C5 C6 -132.2(3) . .
Na1 N1 C5 C6 116.0(3) . .
Na2 N1 C5 C6 3.0(5) . .
C1 N1 C5 C10 50.9(4) . .
Na1 N1 C5 C10 -60.9(4) . .
Na2 N1 C5 C10 -173.9(3) . .
C1 N1 C5 Na1 111.7(3) . .
Na2 N1 C5 Na1 -113.1(4) . .
N2 Na1 C5 N1 -12.8(2) . .
C18 Na1 C5 N1 130.0(2) 3 .
C19 Na1 C5 N1 130.5(2) 3 .
C17 Na1 C5 N1 152.3(2) 3 .
C16 Na1 C5 N1 179.8(2) 3 .
C1 Na1 C5 N1 -32.69(19) . .
C2 Na1 C5 N1 -30.1(2) . .
C15 Na1 C5 N1 -167.6(2) 3 .
C14 Na1 C5 N1 172.9(2) 3 .
Na2 Na1 C5 N1 24.97(19) . .
N1 Na1 C5 C6 -95.7(3) . .
N2 Na1 C5 C6 -108.6(3) . .
C18 Na1 C5 C6 34.2(3) 3 .
C19 Na1 C5 C6 34.7(3) 3 .
C17 Na1 C5 C6 56.6(3) 3 .
C16 Na1 C5 C6 84.1(3) 3 .
C1 Na1 C5 C6 -128.4(3) . .
C2 Na1 C5 C6 -125.8(3) . .
C15 Na1 C5 C6 96.6(3) 3 .
C14 Na1 C5 C6 77.1(3) 3 .
Na2 Na1 C5 C6 -70.8(3) . .
N1 Na1 C5 C10 133.3(3) . .
N2 Na1 C5 C10 120.5(2) . .
C18 Na1 C5 C10 -96.7(2) 3 .
C19 Na1 C5 C10 -96.3(2) 3 .
C17 Na1 C5 C10 -74.4(2) 3 .
C16 Na1 C5 C10 -46.9(2) 3 .
C1 Na1 C5 C10 100.6(2) . .
C2 Na1 C5 C10 103.2(2) . .
C15 Na1 C5 C10 -34.3(2) 3 .
C14 Na1 C5 C10 -53.8(3) 3 .
Na2 Na1 C5 C10 158.3(2) . .
N1 C5 C6 C7 -178.9(3) . .
C10 C5 C6 C7 -1.8(5) . .
Na1 C5 C6 C7 -124.4(3) . .
N1 C5 C6 C11 0.0(5) . .
C10 C5 C6 C11 177.1(3) . .
Na1 C5 C6 C11 54.5(4) . .
N1 C5 C10 C9 -179.1(3) . .
C6 C5 C10 C9 4.0(5) . .
Na1 C5 C10 C9 142.0(3) . .
N1 C5 C10 C13 4.8(5) . .
C6 C5 C10 C13 -172.2(3) . .
Na1 C5 C10 C13 -34.1(3) . .
C5 C10 C9 C8 -2.9(5) . .
C13 C10 C9 C8 173.4(3) . .
O2 Na2 O1 C26 153.2(5) . .
N2 Na2 O1 C26 -72.4(5) . .
N1 Na2 O1 C26 23.4(5) . .
C2 Na2 O1 C26 -73.4(5) . .
C1 Na2 O1 C26 8.6(7) . .
Na1 Na2 O1 C26 -22.4(5) . .
O2 Na2 O1 C23 -37.3(4) . .
N2 Na2 O1 C23 97.1(5) . .
N1 Na2 O1 C23 -167.1(4) . .
C2 Na2 O1 C23 96.1(5) . .
C1 Na2 O1 C23 178.1(4) . .
Na1 Na2 O1 C23 147.1(4) . .
O1 Na2 O2 C30 -50.2(4) . .
N2 Na2 O2 C30 176.1(3) . .
N1 Na2 O2 C30 90.0(4) . .
C2 Na2 O2 C30 148.7(4) . .
C1 Na2 O2 C30 119.1(4) . .
Na1 Na2 O2 C30 118.0(4) . .
O1 Na2 O2 C27 170.7(4) . .
N2 Na2 O2 C27 37.1(4) . .
N1 Na2 O2 C27 -49.1(4) . .
C2 Na2 O2 C27 9.7(4) . .
C1 Na2 O2 C27 -19.9(4) . .
Na1 Na2 O2 C27 -21.0(5) . .
C10 C9 C8 C7 -0.6(6) . .
C10 C9 C8 C12 178.9(4) . .
C9 C8 C7 C6 3.0(6) . .
C12 C8 C7 C6 -176.6(4) . .
C5 C6 C7 C8 -1.8(6) . .
C11 C6 C7 C8 179.4(4) . .
C27 O2 C30 C29 26.3(7) . .
Na2 O2 C30 C29 -117.3(5) . .
C30 O2 C27 C28 -30.2(7) . .
Na2 O2 C27 C28 115.7(5) . .
C23 O1 C26 C25 1.1(8) . .
Na2 O1 C26 C25 171.8(5) . .
C24 C25 C26 O1 -6.7(10) . .
C26 O1 C23 C24 5.2(8) . .
Na2 O1 C23 C24 -166.0(5) . .
O2 C30 C29 C28 -12.4(9) . .
O1 C23 C24 C25 -9.5(10) . .
C26 C25 C24 C23 9.8(10) . .
C30 C29 C28 C27 -6.2(10) . .
O2 C27 C28 C29 22.1(9) . .
C2 N2 C14 C15 139.5(3) . .
Na2 N2 C14 C15 5.1(5) . .
Na1 N2 C14 C15 -110.4(3) . .
C2 N2 C14 C19 -43.0(4) . .
Na2 N2 C14 C19 -177.4(3) . .
Na1 N2 C14 C19 67.0(3) . .
C2 N2 C14 Na1 -129.5(2) . 3
Na2 N2 C14 Na1 96.1(3) . 3
Na1 N2 C14 Na1 -19.5(3) . 3
C16 C15 C14 N2 -173.9(3) . .
C20 C15 C14 N2 3.2(5) . .
Na1 C15 C14 N2 124.6(3) 3 .
C16 C15 C14 C19 8.4(5) . .
C20 C15 C14 C19 -174.5(3) . .
Na1 C15 C14 C19 -53.2(2) 3 .
C16 C15 C14 Na1 61.6(3) . 3
C20 C15 C14 Na1 -121.3(3) . 3
C18 C19 C14 N2 172.0(3) . .
C22 C19 C14 N2 -13.3(5) . .
Na1 C19 C14 N2 -121.4(3) 3 .
C18 C19 C14 C15 -10.4(4) . .
C22 C19 C14 C15 164.3(3) . .
Na1 C19 C14 C15 56.2(3) 3 .
C18 C19 C14 Na1 -66.6(3) . 3
C22 C19 C14 Na1 108.1(3) . 3
C16 C17 C18 C19 2.3(5) . .
C21 C17 C18 C19 -179.2(3) . .
Na1 C17 C18 C19 67.1(3) 3 .
C16 C17 C18 Na1 -64.8(3) . 3
C21 C17 C18 Na1 113.7(3) . 3
C14 C19 C18 C17 5.4(5) . .
C22 C19 C18 C17 -169.5(3) . .
Na1 C19 C18 C17 -67.7(3) 3 .
C14 C19 C18 Na1 73.0(3) . 3
C22 C19 C18 Na1 -101.8(3) . 3
C14 C15 C16 C17 -1.0(5) . .
C20 C15 C16 C17 -178.1(4) . .
Na1 C15 C16 C17 64.2(3) 3 .
C14 C15 C16 Na1 -65.2(3) . 3
C20 C15 C16 Na1 117.7(3) . 3
C18 C17 C16 C15 -4.5(5) . .
C21 C17 C16 C15 177.0(3) . .
Na1 C17 C16 C15 -66.8(3) 3 .
C18 C17 C16 Na1 62.3(3) . 3
C21 C17 C16 Na1 -116.1(3) . 3
